data_1547963
loop_
_publ_author_name
'Christopher H. Woodall'
'Gavin A. Craig'
'Alessandro Prescimone'
'Martin Misek'
'Joan Cano'
'Juan Faus'
'Michael R. Probert'
'Simon Parsons'
'Stephen Moggach'
'Jose Martinez-Lillo'
'Mark Murrie'
'Konstantin V. Kamenev'
'Euan K. Brechin'

_publ_contact_author_name 'Alessandro Prescimone'
_publ_section_title
;
 Pressure induced enhancement of the magnetic ordering temperature in
 rhenium(IV) monomers
;
_journal_name_full 'Nature Communications'
_journal_page_first 13870
_journal_paper_doi 10.1038/ncomms13870
_journal_volume 7
_journal_year 2017
_chemical_absolute_configuration .
_chemical_compound_source 'F.J. Martinez Lillo'
_chemical_formula_moiety 'C6 H9 Cl4 N3 Re1'
_chemical_formula_sum 'C6 H9 Cl4 N3 Re'
_chemical_formula_weight 451.17
_space_group_IT_number 62
_symmetry_cell_setting orthorhombic
_symmetry_space_group_name_Hall '-P 2ac 2n'
_symmetry_space_group_name_H-M 'P n m a'
_atom_sites_solution_hydrogens geom
_atom_sites_solution_primary 'from the 2.6GPa structure'
_audit_creation_date 13-10-15
_audit_creation_method CRYSTALS_ver_14.40
_cell_angle_alpha 90
_cell_angle_beta 90
_cell_angle_gamma 90
_cell_formula_units_Z 4
_cell_length_a 9.835(2)
_cell_length_b 12.816(15)
_cell_length_c 8.746(3)
_cell_measurement_reflns_used 1438
_cell_measurement_temperature 300
_cell_measurement_theta_max 18
_cell_measurement_theta_min 2.391
_cell_volume 1102.4(14)
_computing_cell_refinement 'SAINT (Siemens ,1995)'
_computing_data_reduction 'SAINT (Siemens ,1995)'
_computing_molecular_graphics 'CAMERON (Watkin et al., 1996)'
_computing_publication_material 'CRYSTALS (Betteridge et al., 2003)'
_computing_structure_refinement 'CRYSTALS (Betteridge et al., 2003)'
_computing_structure_solution 'SHELXS 86 (Sheldrick, 1986)'
_diffrn_ambient_pressure 4300000
_diffrn_ambient_temperature 300
_diffrn_measured_fraction_theta_full 0.475
_diffrn_measured_fraction_theta_max 0.447
_diffrn_measurement_device 'Rigaku Saturn 724 CCD'
_diffrn_measurement_device_type Area
_diffrn_measurement_method \w
_diffrn_radiation_monochromator silicon
_diffrn_radiation_type 'Synchrotron - Diamond Light Source Beamline I19'
_diffrn_radiation_wavelength 0.48590
_diffrn_reflns_av_R_equivalents 0.068
_diffrn_reflns_limit_h_max 12
_diffrn_reflns_limit_h_min -12
_diffrn_reflns_limit_k_max 8
_diffrn_reflns_limit_k_min -9
_diffrn_reflns_limit_l_max 10
_diffrn_reflns_limit_l_min -9
_diffrn_reflns_number 1894
_diffrn_reflns_theta_full 13.449
_diffrn_reflns_theta_max 17.696
_diffrn_reflns_theta_min 2.392
_diffrn_standards_interval_count .
_diffrn_standards_interval_time .
_diffrn_standards_number 0
_exptl_absorpt_coefficient_mu 4.372
_exptl_absorpt_correction_T_max 0.49
_exptl_absorpt_correction_T_min 0.11
_exptl_absorpt_correction_type multi-scan
_exptl_absorpt_process_details 'SADABS (Siemens, 1996)'
_exptl_crystal_colour 'light green'
_exptl_crystal_density_diffrn 2.718
_exptl_crystal_density_method 'not measured'
_exptl_crystal_description block
_exptl_crystal_F_000 836
_exptl_crystal_recrystallization_method
; 
evaporation of a CH3CN solution
;
_exptl_crystal_size_max 0.090
_exptl_crystal_size_mid 0.070
_exptl_crystal_size_min 0.060
_refine_diff_density_max 1.51
_refine_diff_density_min -1.50
_refine_ls_extinction_method None
_refine_ls_goodness_of_fit_ref 1.1071
_refine_ls_hydrogen_treatment noref
_refine_ls_matrix_type full
_refine_ls_number_parameters 51
_refine_ls_number_reflns 400
_refine_ls_number_restraints 26
_refine_ls_R_factor_all 0.0948
_refine_ls_R_factor_gt 0.0702
_refine_ls_shift/su_max 0.0002364
_refine_ls_shift/su_mean 0.0000105
_refine_ls_structure_factor_coef F
_refine_ls_weighting_details
;
 Method, part 1, Chebychev polynomial, (Watkin, 1994, Prince, 1982) 
 [weight] = 1.0/[A~0~*T~0~(x)+A~1~*T~1~(x) ... +A~n-1~]*T~n-1~(x)] 
 where A~i~ are the Chebychev coefficients listed below and x= Fcalc/Fmax 
 Method = Robust Weighting (Prince, 1982) 
 W = [weight] * [1-(deltaF/6*sigmaF)^2^]^2^ 
 A~i~ are: 
 0.719 -0.964 0.923E-01 -0.362 
;
_refine_ls_weighting_scheme calc
_refine_ls_wR_factor_all 0.0599
_refine_ls_wR_factor_gt 0.0508
_refine_ls_wR_factor_ref 0.0508
_reflns_limit_h_max 12
_reflns_limit_h_min 0
_reflns_limit_k_max 9
_reflns_limit_k_min 0
_reflns_limit_l_max 10
_reflns_limit_l_min 0
_reflns_number_gt 400
_reflns_number_total 527
_reflns_threshold_expression I>2.0\s(I)
_oxford_diffrn_Wilson_B_factor 0.00
_oxford_diffrn_Wilson_scale 0.00
_oxford_refine_ls_r_factor_ref 0.0702
_oxford_refine_ls_scale 0.1164(7)
_oxford_reflns_number_all 483
_oxford_reflns_threshold_expression_ref I>2.0\s(I)
_oxford_structure_analysis_title 'recl04 in Pnma'
_cod_data_source_file ReCl4MeCN.MeCN4.30GPa.cif
_cod_data_source_block recl04
_cod_original_cell_volume 1102.4(13)
_cod_original_sg_symbol_H-M 'P n m a '
_cod_original_formula_sum 'C6 H9 Cl4 N3 Re1'
_cod_database_code 1547963

loop_
_symmetry_equiv_pos_as_xyz
x,y,z
-x,-y,-z
-x+1/2,y+1/2,z+1/2
x+1/2,-y+1/2,-z+1/2
x,-y+1/2,z
-x,y+1/2,-z
-x+1/2,-y,z+1/2
x+1/2,y,-z+1/2

loop_
_atom_site_label
_atom_site_type_symbol
_atom_site_fract_x
_atom_site_fract_y
_atom_site_fract_z
_atom_site_U_iso_or_equiv
_atom_site_occupancy
_atom_site_adp_type
_atom_site_refinement_flags_posn
_atom_site_refinement_flags_adp
_atom_site_refinement_flags_occupancy
_atom_site_disorder_assembly
_atom_site_disorder_group
_atom_site_attached_hydrogens
Re1 Re 0.94919(11) 0.7500 0.48414(13) 0.0148 1.0000 Uani S T . . . .
Cl2 Cl 0.7564(7) 0.7500 0.6322(10) 0.0326 1.0000 Uani S TU . . . .
Cl3 Cl 1.1141(8) 0.7500 0.2966(11) 0.0323 1.0000 Uani S TU . . . .
Cl4 Cl 1.0551(6) 0.6212(11) 0.6210(6) 0.0369 1.0000 Uani . U . . . .
N5 N 0.8552(16) 0.641(3) 0.357(2) 0.025(2) 1.0000 Uiso D U . . . .
C6 C 0.797(2) 0.581(4) 0.279(3) 0.028(2) 1.0000 Uiso D U . . . .
C3 C 0.7121(19) 0.506(4) 0.208(3) 0.029(3) 1.0000 Uiso D U . . . .
C2 C 0.423(3) 0.7500 0.524(5) 0.044(7) 1.0000 Uiso DS U . . . .
N2 N 0.482(4) 0.560(5) 0.498(7) 0.044(7) 0.5000 Uiso D U . . . .
C1 C 0.437(5) 0.639(3) 0.516(7) 0.044(7) 0.5000 Uiso D U . . . .
H31 H 0.7450 0.4931 0.1084 0.0346 1.0000 Uiso . . . . . .
H32 H 0.6217 0.5360 0.1994 0.0346 1.0000 Uiso . . . . . .
H33 H 0.7080 0.4454 0.2661 0.0346 1.0000 Uiso . . . . . .
H21 H 0.3316 0.7500 0.5500 0.0554 1.0000 Uiso . . . . . .
H22 H 0.4823 0.7758 0.6011 0.0554 0.5000 Uiso . . . . . .
H23 H 0.4455 0.7803 0.4287 0.0554 0.5000 Uiso . . . . . .

loop_
_atom_site_aniso_label
_atom_site_aniso_U_11
_atom_site_aniso_U_22
_atom_site_aniso_U_33
_atom_site_aniso_U_23
_atom_site_aniso_U_13
_atom_site_aniso_U_12
Re1 0.0165(5) 0.009(3) 0.0187(6) 0.0000 -0.0019(5) 0.0000
Cl2 0.029(3) 0.031(15) 0.038(4) 0.0000 0.017(3) 0.0000
Cl3 0.030(3) 0.033(15) 0.034(4) 0.0000 0.019(3) 0.0000
Cl4 0.028(2) 0.051(10) 0.032(3) 0.011(4) -0.009(2) 0.005(4)

loop_
_atom_type_symbol
_atom_type_scat_dispersion_real
_atom_type_scat_dispersion_imag
_atom_type_scat_Cromer_Mann_a1
_atom_type_scat_Cromer_Mann_b1
_atom_type_scat_Cromer_Mann_a2
_atom_type_scat_Cromer_Mann_b2
_atom_type_scat_Cromer_Mann_a3
_atom_type_scat_Cromer_Mann_b3
_atom_type_scat_Cromer_Mann_a4
_atom_type_scat_Cromer_Mann_b4
_atom_type_scat_Cromer_Mann_c
_atom_type_scat_source
C 0.0010 0.0007 2.3100 20.8439 1.0200 10.2075 1.5886 0.5687 0.8650 51.6512 0.2156 'International Tables Vol C 4.2.6.8 and 6.1.1.4'
H 0.0000 0.0000 0.4930 10.5109 0.3229 26.1257 0.1402 3.1424 0.0408 57.7998 0.0030 'International Tables Vol C 4.2.6.8 and 6.1.1.4'
N 0.0016 0.0014 12.2126 0.0057 3.1322 9.8933 2.0125 28.9975 1.1663 0.5826 -11.5290 'International Tables Vol C 4.2.6.8 and 6.1.1.4'
Cl 0.0774 0.0740 11.4604 0.0104 7.1964 1.1662 6.2556 18.5194 1.6455 47.7784 -9.5574 'International Tables Vol C 4.2.6.8 and 6.1.1.4'
Re -0.3615 3.8648 28.7621 1.6719 15.7189 9.0923 14.5564 0.3505 5.4417 52.0861 10.4720 'International Tables Vol C 4.2.6.8 and 6.1.1.4'

loop_
_geom_angle_atom_site_label_1
_geom_angle_site_symmetry_1
_geom_angle_atom_site_label_2
_geom_angle_site_symmetry_2
_geom_angle_atom_site_label_3
_geom_angle_site_symmetry_3
_geom_angle
_geom_angle_publ_flag
N5 5_565 Re1 . Cl4 5_565 89.8(9) yes
N5 5_565 Re1 . Cl2 . 86.1(5) yes
Cl4 5_565 Re1 . Cl2 . 94.6(2) yes
N5 5_565 Re1 . Cl3 . 86.0(5) yes
Cl4 5_565 Re1 . Cl3 . 93.0(2) yes
Cl2 . Re1 . Cl3 . 169.0(3) yes
N5 5_565 Re1 . Cl4 . 177.7(9) yes
Cl4 5_565 Re1 . Cl4 . 92.3(5) yes
Cl2 . Re1 . Cl4 . 94.6(2) yes
Cl3 . Re1 . Cl4 . 93.0(2) yes
N5 5_565 Re1 . N5 . 88.0(18) yes
Cl4 5_565 Re1 . N5 . 177.7(9) yes
Cl2 . Re1 . N5 . 86.1(5) yes
Cl3 . Re1 . N5 . 86.0(5) yes
Cl4 . Re1 . N5 . 89.8(9) yes
Re1 . N5 . C6 . 177(3) yes
N5 . C6 . C3 . 170(3) yes
C6 . C3 . H31 . 109.0 no
C6 . C3 . H32 . 107.6 no
H31 . C3 . H32 . 108.5 no
C6 . C3 . H33 . 110.4 no
H31 . C3 . H33 . 111.9 no
H32 . C3 . H33 . 109.2 no
C1 5_565 C2 . H22 5_565 108.9 no
C1 5_565 C2 . H23 5_565 110.0 no
H22 5_565 C2 . H23 5_565 109.7 no
C1 5_565 C2 . C1 . 168(6) yes
H22 5_565 C2 . C1 . 68.5 no
H23 5_565 C2 . C1 . 61.7 no
C1 5_565 C2 . H21 . 95.9 no
H22 5_565 C2 . H21 . 114.9 no
H23 5_565 C2 . H21 . 116.4 no
C1 . C2 . H21 . 95.9 no
C1 5_565 C2 . H22 . 68.5 no
H22 5_565 C2 . H22 . 40.6 no
H23 5_565 C2 . H22 . 128.5 no
C1 . C2 . H22 . 108.9 no
H21 . C2 . H22 . 114.9 no
C1 5_565 C2 . H23 . 61.7 no
H22 5_565 C2 . H23 . 128.5 no
H23 5_565 C2 . H23 . 48.5 no
C1 . C2 . H23 . 110.0 no
H21 . C2 . H23 . 116.4 no
H22 . C2 . H23 . 109.7 no
C2 . C1 . N2 . 161(6) yes

loop_
_geom_bond_atom_site_label_1
_geom_bond_site_symmetry_1
_geom_bond_atom_site_label_2
_geom_bond_site_symmetry_2
_geom_bond_distance
_geom_bond_publ_flag
Re1 . N5 5_565 2.01(3) yes
Re1 . Cl4 5_565 2.290(11) yes
Re1 . Cl2 . 2.296(7) yes
Re1 . Cl3 . 2.306(7) yes
Re1 . Cl4 . 2.290(11) yes
Re1 . N5 . 2.01(3) yes
N5 . C6 . 1.17(3) yes
C6 . C3 . 1.42(4) yes
C3 . H31 . 0.941 no
C3 . H32 . 0.971 no
C3 . H33 . 0.932 no
C2 . C1 5_565 1.43(4) yes
C2 . H22 5_565 0.951 no
C2 . H23 5_565 0.946 no
C2 . C1 . 1.43(4) yes
C2 . H21 . 0.926 no
C2 . H22 . 0.951 no
C2 . H23 . 0.946 no
N2 . C1 . 1.11(4) yes
